data_7113668
loop_
_publ_author_name
'Filipponi, Silvia'
'Jones, Jamie N.'
'Johnson, Jennifer A.'
'Cowley, Alan H.'
'Grepioni, Fabrizia'
'Braga, Dario'

_publ_section_title
;
 Isolation of C?H?C(?) complexes from the reaction of stable carbenes with
 hydrocarbons
;
_journal_issue 21
_journal_name_full 'Chemical Communications'
_journal_page_first 2716
_journal_paper_doi 10.1039/b309168f
_journal_year 2003
_chemical_formula_sum 'C23 H32 N4'
_chemical_formula_weight 364.52
_space_group_IT_number 1
_symmetry_cell_setting triclinic
_symmetry_space_group_name_Hall 'P 1'
_symmetry_space_group_name_H-M 'P 1'
_atom_sites_solution_hydrogens geom
_atom_sites_solution_primary direct
_atom_sites_solution_secondary difmap
_audit_creation_method SHELXL-97
_cell_angle_alpha 77.92(3)
_cell_angle_beta 64.47(3)
_cell_angle_gamma 79.29(3)
_cell_formula_units_Z 1
_cell_length_a 8.0705(16)
_cell_length_b 8.4239(17)
_cell_length_c 8.6894(17)
_cell_measurement_reflns_used all
_cell_measurement_temperature 153(2)
_cell_measurement_theta_max 27.52
_cell_measurement_theta_min 2.96
_cell_volume 518.2(2)
_computing_cell_refinement DENZO
_computing_data_collection 'Nonius Collect'
_computing_data_reduction Scalepack
_computing_molecular_graphics 'SHELXL-97 (Sheldrick, 1997)'
_computing_publication_material 'SHELXL-97 (Sheldrick, 1997)'
_computing_structure_refinement 'SHELXL-97 (Sheldrick, 1997)'
_computing_structure_solution 'WinGX (Farrugia, 1999)'
_diffrn_ambient_temperature 153(2)
_diffrn_measured_fraction_theta_full 0.974
_diffrn_measured_fraction_theta_max 0.974
_diffrn_measurement_device_type 'Kappa CCD'
_diffrn_radiation_monochromator graphite
_diffrn_radiation_source 'fine-focus sealed tube'
_diffrn_radiation_type MoK\a
_diffrn_radiation_wavelength 0.71073
_diffrn_reflns_av_R_equivalents 0.0000
_diffrn_reflns_av_sigmaI/netI 0.0684
_diffrn_reflns_limit_h_max 8
_diffrn_reflns_limit_h_min -10
_diffrn_reflns_limit_k_max 10
_diffrn_reflns_limit_k_min -10
_diffrn_reflns_limit_l_max 11
_diffrn_reflns_limit_l_min -11
_diffrn_reflns_number 3530
_diffrn_reflns_theta_full 27.52
_diffrn_reflns_theta_max 27.52
_diffrn_reflns_theta_min 2.96
_exptl_absorpt_coefficient_mu 0.070
_exptl_absorpt_correction_T_max 0.9861
_exptl_absorpt_correction_T_min 0.9861
_exptl_absorpt_correction_type none
_exptl_crystal_colour colorless
_exptl_crystal_density_diffrn 1.168
_exptl_crystal_density_method 'not measured'
_exptl_crystal_description prism
_exptl_crystal_F_000 198
_exptl_crystal_size_max 0.20
_exptl_crystal_size_mid 0.20
_exptl_crystal_size_min 0.20
_refine_diff_density_max 0.201
_refine_diff_density_min -0.182
_refine_diff_density_rms 0.047
_refine_ls_abs_structure_details 'Flack H D (1983), Acta Cryst. A39, 876-881'
_refine_ls_abs_structure_Flack 5(4)
_refine_ls_extinction_coef 0.135(14)
_refine_ls_extinction_expression Fc^*^=kFc[1+0.001xFc^2^\l^3^/sin(2\q)]^-1/4^
_refine_ls_extinction_method SHELXL
_refine_ls_goodness_of_fit_ref 1.048
_refine_ls_hydrogen_treatment mixed
_refine_ls_matrix_type full
_refine_ls_number_parameters 369
_refine_ls_number_reflns 3530
_refine_ls_number_restraints 3
_refine_ls_restrained_S_all 1.047
_refine_ls_R_factor_all 0.0886
_refine_ls_R_factor_gt 0.0584
_refine_ls_shift/su_max 0.028
_refine_ls_shift/su_mean 0.005
_refine_ls_structure_factor_coef Fsqd
_refine_ls_weighting_details 'calc w=1/[\s^2^(Fo^2^)+(0.0595P)^2^+0.2225P] where P=(Fo^2^+2Fc^2^)/3'
_refine_ls_weighting_scheme calc
_refine_ls_wR_factor_gt 0.1273
_refine_ls_wR_factor_ref 0.1434
_reflns_number_gt 2660
_reflns_number_total 3530
_reflns_threshold_expression >2sigma(I)
_cod_data_source_file b309168f.txt
_cod_data_source_block p1
_cod_depositor_comments
;
The following automatic conversions were performed:

'_symmetry_cell_setting' value 'Triclinic' changed to 'triclinic'
according to
/usr/data/users/saulius/automatic-downloads/retrospective/RSC/lib/dictionaries/cif_core.dic
dictionary named 'cif_core.dic' version 2.4.2 from 2011-04-26.

Automatic conversion script
Id: cif_fix_values 2281 2013-09-26 08:29:07Z andrius 
;
_cod_original_cell_volume 518.19(18)
_cod_original_sg_symbol_H-M P1
_cod_original_formula_sum 'C11.50 H16 N2'
_cod_database_code 7113668

loop_
_symmetry_equiv_pos_as_xyz
'x, y, z'

loop_
_atom_site_label
_atom_site_type_symbol
_atom_site_fract_x
_atom_site_fract_y
_atom_site_fract_z
_atom_site_U_iso_or_equiv
_atom_site_adp_type
_atom_site_occupancy
_atom_site_symmetry_multiplicity
_atom_site_calc_flag
_atom_site_refinement_flags
C17 C 0.0171(5) 0.5189(4) 0.1840(5) 0.0370(8) Uani 1 1 d .
C20 C -0.2717(6) 0.6906(5) 0.3142(6) 0.0492(10) Uani 1 1 d .
C23 C 0.1888(6) 0.2700(6) 0.0750(5) 0.0456(9) Uani 1 1 d .
N3 N -0.1470(4) 0.5501(3) 0.3430(4) 0.0392(7) Uani 1 1 d .
N4 N 0.0793(4) 0.3459(3) 0.2293(3) 0.0381(7) Uani 1 1 d .
H1 H 0.528(7) 0.575(7) 0.021(7) 0.082(15) Uiso 1 1 d .
H4A H 0.400(8) 0.345(7) 0.235(6) 0.080(15) Uiso 1 1 d .
H4B H 0.579(7) 0.260(6) 0.283(6) 0.066(14) Uiso 1 1 d .
H4C H 0.508(6) 0.156(6) 0.178(5) 0.055(12) Uiso 1 1 d .
H5A H 0.862(6) 0.052(5) 0.083(6) 0.049(11) Uiso 1 1 d .
H5B H 0.768(8) 0.009(6) -0.027(7) 0.082(15) Uiso 1 1 d .
H5C H 1.003(8) 0.054(7) -0.132(7) 0.087(16) Uiso 1 1 d .
H6A H 1.061(5) 0.383(5) -0.466(6) 0.045(10) Uiso 1 1 d .
H6B H 1.142(5) 0.446(5) -0.356(5) 0.043(11) Uiso 1 1 d .
H6C H 1.129(7) 0.244(7) -0.343(6) 0.075(15) Uiso 1 1 d .
H7A H 0.689(7) 0.748(6) -0.255(6) 0.076(15) Uiso 1 1 d .
H7B H 0.893(8) 0.717(7) -0.254(7) 0.094(18) Uiso 1 1 d .
H7C H 0.847(6) 0.648(6) -0.411(6) 0.066(13) Uiso 1 1 d .
C1 C 0.6316(5) 0.4900(5) -0.0282(5) 0.0419(9) Uani 1 1 d .
C2 C 0.8923(5) 0.3687(5) -0.2042(5) 0.0412(9) Uani 1 1 d .
C3 C 0.8108(5) 0.2547(5) -0.0701(5) 0.0421(9) Uani 1 1 d .
C4 C 0.5204(6) 0.2607(6) 0.2090(5) 0.0521(11) Uani 1 1 d .
C5 C 0.8671(7) 0.0767(5) -0.0310(7) 0.0551(11) Uani 1 1 d .
C6 C 1.0735(6) 0.3571(6) -0.3573(5) 0.0455(10) Uani 1 1 d .
C7 C 0.8101(6) 0.6726(5) -0.2918(6) 0.0488(10) Uani 1 1 d .
C8 C 0.2227(5) 0.6932(4) 0.2278(5) 0.0389(8) Uani 1 1 d .
C9 C 0.3340(5) 0.8198(5) 0.1318(5) 0.0430(9) Uani 1 1 d .
C10 C 0.3349(5) 0.8462(4) -0.0352(4) 0.0390(8) Uani 1 1 d .
C11 C 0.4176(5) 0.9612(5) -0.1869(5) 0.0451(9) Uani 1 1 d .
C12 C 0.3921(5) 0.9583(5) -0.3316(5) 0.0474(10) Uani 1 1 d .
H12 H 0.4451 1.0357 -0.4308 0.057 Uiso 1 1 calc R
C13 C 0.2890(5) 0.8435(5) -0.3380(5) 0.0484(10) Uani 1 1 d .
C14 C 0.2092(5) 0.7300(5) -0.1923(5) 0.0443(9) Uani 1 1 d .
C15 C 0.2266(4) 0.7309(4) -0.0398(4) 0.0375(8) Uani 1 1 d .
C16 C 0.1550(5) 0.6376(4) 0.1270(4) 0.0376(8) Uani 1 1 d .
C18 C -0.0876(5) 0.2770(5) 0.3512(5) 0.0405(9) Uani 1 1 d .
C19 C -0.2183(5) 0.3951(5) 0.4160(5) 0.0435(9) Uani 1 1 d .
C21 C -0.4040(6) 0.3867(7) 0.5609(6) 0.0513(11) Uani 1 1 d .
C22 C -0.0798(7) 0.0963(5) 0.4129(6) 0.0523(11) Uani 1 1 d .
N1 N 0.6465(4) 0.3324(4) 0.0388(4) 0.0422(8) Uani 1 1 d .
N2 N 0.7774(4) 0.5147(4) -0.1754(4) 0.0396(7) Uani 1 1 d .
H8 H 0.206(4) 0.649(4) 0.342(5) 0.023(8) Uiso 1 1 d .
H9 H 0.400(6) 0.886(5) 0.166(5) 0.048(11) Uiso 1 1 d .
H11 H 0.506(6) 1.048(6) -0.194(6) 0.059(12) Uiso 1 1 d .
H13 H 0.272(5) 0.842(4) -0.449(5) 0.036(9) Uiso 1 1 d .
H14 H 0.133(6) 0.648(5) -0.196(5) 0.046(11) Uiso 1 1 d .
H17 H -0.015(4) 0.532(3) 0.078(4) 0.017(7) Uiso 1 1 d .
H20A H -0.309(6) 0.680(5) 0.221(6) 0.060(12) Uiso 1 1 d .
H20B H -0.385(6) 0.708(5) 0.412(5) 0.047(11) Uiso 1 1 d .
H20C H -0.210(6) 0.809(6) 0.277(6) 0.063(13) Uiso 1 1 d .
H21A H -0.491(7) 0.448(6) 0.527(6) 0.062(14) Uiso 1 1 d .
H21B H -0.409(6) 0.456(6) 0.631(6) 0.061(13) Uiso 1 1 d .
H21C H -0.412(6) 0.271(6) 0.607(6) 0.054(12) Uiso 1 1 d .
H22A H 0.026(7) 0.062(6) 0.459(6) 0.064(13) Uiso 1 1 d .
H22B H -0.029(6) 0.023(5) 0.325(5) 0.048(11) Uiso 1 1 d .
H22C H -0.200(10) 0.085(8) 0.489(8) 0.11(2) Uiso 1 1 d .
H23A H 0.131(6) 0.283(5) -0.006(6) 0.054(11) Uiso 1 1 d .
H23B H 0.205(5) 0.155(5) 0.118(5) 0.048(11) Uiso 1 1 d .
H23C H 0.308(6) 0.347(5) -0.010(5) 0.049(11) Uiso 1 1 d .

loop_
_atom_site_aniso_label
_atom_site_aniso_U_11
_atom_site_aniso_U_22
_atom_site_aniso_U_33
_atom_site_aniso_U_23
_atom_site_aniso_U_13
_atom_site_aniso_U_12
C17 0.0318(19) 0.038(2) 0.0356(18) -0.0084(16) -0.0085(16) 0.0001(16)
C20 0.035(2) 0.045(2) 0.055(3) -0.0110(19) -0.010(2) 0.0103(18)
C23 0.042(2) 0.044(2) 0.044(2) -0.0168(18) -0.011(2) 0.0034(19)
N3 0.0298(15) 0.0373(17) 0.0406(17) -0.0090(13) -0.0058(13) 0.0016(13)
N4 0.0290(16) 0.0388(18) 0.0372(16) -0.0077(13) -0.0046(13) -0.0021(13)
C1 0.032(2) 0.052(3) 0.037(2) -0.0103(18) -0.0092(17) 0.0002(18)
C2 0.0338(19) 0.045(2) 0.041(2) -0.0122(17) -0.0136(17) 0.0067(17)
C3 0.037(2) 0.046(2) 0.039(2) -0.0088(17) -0.0131(18) 0.0015(18)
C4 0.047(3) 0.065(3) 0.038(2) -0.001(2) -0.012(2) -0.012(2)
C5 0.054(3) 0.046(2) 0.056(3) -0.005(2) -0.017(2) -0.001(2)
C6 0.040(2) 0.050(3) 0.038(2) -0.0094(19) -0.0091(18) 0.002(2)
C7 0.044(2) 0.048(2) 0.047(2) -0.005(2) -0.016(2) 0.002(2)
C8 0.0381(19) 0.041(2) 0.0294(19) -0.0094(16) -0.0049(16) -0.0013(17)
C9 0.035(2) 0.041(2) 0.048(2) -0.0125(18) -0.0119(17) 0.0020(17)
C10 0.0326(18) 0.0319(19) 0.0397(19) -0.0081(15) -0.0052(16) 0.0057(15)
C11 0.0319(19) 0.038(2) 0.049(2) -0.0067(17) -0.0035(17) 0.0024(16)
C12 0.037(2) 0.047(2) 0.040(2) -0.0033(17) -0.0023(17) 0.0014(18)
C13 0.046(2) 0.057(3) 0.030(2) -0.0083(18) -0.0089(18) 0.009(2)
C14 0.034(2) 0.046(2) 0.043(2) -0.0117(18) -0.0090(18) 0.0062(18)
C15 0.0270(18) 0.0372(19) 0.0365(19) -0.0112(16) -0.0034(15) 0.0070(15)
C16 0.0338(19) 0.0347(19) 0.0337(19) -0.0070(15) -0.0045(16) -0.0003(15)
C18 0.0306(18) 0.044(2) 0.0396(19) -0.0102(17) -0.0049(16) -0.0069(16)
C19 0.036(2) 0.047(2) 0.044(2) -0.0092(18) -0.0110(18) -0.0067(18)
C21 0.035(2) 0.057(3) 0.053(3) -0.014(2) -0.005(2) -0.007(2)
C22 0.047(3) 0.038(2) 0.062(3) -0.003(2) -0.015(2) -0.006(2)
N1 0.0316(16) 0.052(2) 0.0352(17) -0.0078(14) -0.0072(14) -0.0018(14)
N2 0.0330(17) 0.0431(18) 0.0368(16) -0.0121(14) -0.0096(14) 0.0051(14)

loop_
_atom_type_symbol
_atom_type_description
_atom_type_scat_dispersion_real
_atom_type_scat_dispersion_imag
_atom_type_scat_source
C C 0.0033 0.0016 'International Tables Vol C Tables 4.2.6.8 and 6.1.1.4'
H H 0.0000 0.0000 'International Tables Vol C Tables 4.2.6.8 and 6.1.1.4'
N N 0.0061 0.0033 'International Tables Vol C Tables 4.2.6.8 and 6.1.1.4'

loop_
_geom_angle_atom_site_label_1
_geom_angle_atom_site_label_2
_geom_angle_atom_site_label_3
_geom_angle
N3 C17 N4 101.8(3)
N3 C17 C16 113.6(3)
N4 C17 C16 116.6(3)
C19 N3 C20 118.4(3)
C19 N3 C17 104.8(3)
C20 N3 C17 112.6(3)
C18 N4 C23 117.6(3)
C18 N4 C17 104.3(3)
C23 N4 C17 110.8(3)
N2 C1 N1 108.3(3)
C3 C2 N2 107.1(3)
C3 C2 C6 130.5(4)
N2 C2 C6 122.3(4)
C2 C3 N1 106.7(3)
C2 C3 C5 131.5(3)
N1 C3 C5 121.8(4)
C16 C8 C9 110.9(3)
C8 C9 C10 106.5(3)
C9 C10 C11 132.7(4)
C9 C10 C15 108.2(3)
C11 C10 C15 119.1(3)
C12 C11 C10 119.4(4)
C11 C12 C13 121.9(4)
C14 C13 C12 119.4(4)
C15 C14 C13 121.0(4)
C14 C15 C16 133.2(4)
C14 C15 C10 119.3(3)
C16 C15 C10 107.6(3)
C8 C16 C15 106.8(3)
C8 C16 C17 127.9(3)
C15 C16 C17 124.9(3)
C19 C18 N4 109.8(3)
C19 C18 C22 129.5(4)
N4 C18 C22 119.2(3)
C18 C19 N3 109.6(3)
C18 C19 C21 130.3(4)
N3 C19 C21 119.5(3)
C1 N1 C3 108.9(3)
C1 N1 C4 124.6(3)
C3 N1 C4 126.1(3)
C1 N2 C2 109.1(3)
C1 N2 C7 125.0(3)
C2 N2 C7 125.9(3)

loop_
_geom_bond_atom_site_label_1
_geom_bond_atom_site_label_2
_geom_bond_distance
C17 N3 1.476(4)
C17 N4 1.479(5)
C17 C16 1.489(5)
C20 N3 1.459(5)
C23 N4 1.454(5)
N3 C19 1.433(5)
N4 C18 1.441(5)
C1 N2 1.321(5)
C1 N1 1.339(5)
C2 C3 1.348(5)
C2 N2 1.393(5)
C2 C6 1.498(5)
C3 N1 1.392(4)
C3 C5 1.495(6)
C4 N1 1.464(5)
C7 N2 1.483(5)
C8 C16 1.402(5)
C8 C9 1.407(6)
C9 C10 1.419(5)
C10 C11 1.438(5)
C10 C15 1.439(5)
C11 C12 1.365(5)
C12 C13 1.411(6)
C13 C14 1.397(6)
C14 C15 1.392(5)
C15 C16 1.422(5)
C18 C19 1.324(5)
C18 C22 1.504(6)
C19 C21 1.487(6)
